data_7213287
loop_
_publ_author_name
'Schobert, Rainer'
'Siegfried, Sven'
'Nieuwenhuyzen, Mark'
'Milius, Wolfgang'
'Hampel, Frank'

_publ_section_title
;
 Selective C-acylation of CH-active dicarbonyl compounds with
 ketenylidenetriphenylphosphorane: syntheses and structures of
 3-phosphoranylideneacyltetronic acids,
 3-phosphoranylideneacyl-4-oxocoumarins, and
 4-phosphoranylideneacylpyrazol-5-ones
;
_journal_issue 11
_journal_name_full 'Journal of the Chemical Society, Perkin Transactions 1'
_journal_page_first 1723
_journal_paper_doi 10.1039/b001541p
_journal_year 2000
_chemical_formula_sum 'C27 H25 N2 O4 P'
_chemical_formula_weight 472.46
_chemical_name_systematic
; 
 ? 
;
_space_group_IT_number 2
_symmetry_cell_setting triclinic
_symmetry_space_group_name_Hall '-P 1'
_symmetry_space_group_name_H-M 'P -1'
_atom_sites_solution_hydrogens geom
_atom_sites_solution_primary direct
_atom_sites_solution_secondary difmap
_audit_creation_method SHELXL
_cell_angle_alpha 77.810(10)
_cell_angle_beta 89.500(10)
_cell_angle_gamma 82.390(10)
_cell_formula_units_Z 2
_cell_length_a 9.2630(10)
_cell_length_b 11.2170(10)
_cell_length_c 11.8390(10)
_cell_measurement_reflns_used 38
_cell_measurement_temperature 153(2)
_cell_measurement_theta_max 12.5
_cell_measurement_theta_min 5
_cell_volume 1191.5(2)
_computing_cell_refinement 'XSCANS (Fait, 1993)'
_computing_data_collection 'XSCANS (Fait, 1993)'
_computing_data_reduction 'XSCANS (Fait, 1993)'
_computing_molecular_graphics 'SHELXTL-PC (Sheldrick, 1995)'
_computing_publication_material 'SHELXTL-PC (Sheldrick, 1995)'
_computing_structure_refinement 'SHELXL-93 (Sheldrick, 1993)'
_computing_structure_solution 'SHELXS-86 (Sheldrick, 1990)'
_diffrn_ambient_temperature 153(2)
_diffrn_measurement_device 'Siemens P4'
_diffrn_measurement_method 'Omega Scans'
_diffrn_radiation_monochromator graphite
_diffrn_radiation_source 'fine-focus sealed tube'
_diffrn_radiation_type MoK\a
_diffrn_radiation_wavelength 0.71073
_diffrn_reflns_av_R_equivalents 0.0141
_diffrn_reflns_av_sigmaI/netI 0.0381
_diffrn_reflns_limit_h_max 10
_diffrn_reflns_limit_h_min 0
_diffrn_reflns_limit_k_max 13
_diffrn_reflns_limit_k_min -12
_diffrn_reflns_limit_l_max 14
_diffrn_reflns_limit_l_min -14
_diffrn_reflns_number 4434
_diffrn_reflns_theta_max 24.99
_diffrn_reflns_theta_min 2.22
_diffrn_standards_decay_% 1%
_diffrn_standards_interval_count 97
_diffrn_standards_number 3
_exptl_absorpt_coefficient_mu 0.152
_exptl_absorpt_correction_type none
_exptl_crystal_colour Colourless
_exptl_crystal_density_diffrn 1.317
_exptl_crystal_description Block
_exptl_crystal_F_000 496
_exptl_crystal_size_max 0.46
_exptl_crystal_size_mid 0.44
_exptl_crystal_size_min 0.36
_refine_diff_density_max 0.278
_refine_diff_density_min -0.253
_refine_diff_density_rms 0.044
_refine_ls_extinction_method none
_refine_ls_goodness_of_fit_all 1.036
_refine_ls_goodness_of_fit_obs 1.078
_refine_ls_matrix_type full
_refine_ls_number_parameters 407
_refine_ls_number_reflns 4152
_refine_ls_number_restraints 0
_refine_ls_restrained_S_all 1.036
_refine_ls_restrained_S_obs 1.078
_refine_ls_R_factor_all 0.0605
_refine_ls_R_factor_obs 0.0393
_refine_ls_shift/esd_max 0.000
_refine_ls_shift/esd_mean 0.000
_refine_ls_structure_factor_coef Fsqd
_refine_ls_weighting_details 'w=1/[\s^2^(Fo^2^)+(0.0359P)^2^+0.6831P] where P=(Fo^2^+2Fc^2^)/3'
_refine_ls_weighting_scheme calc
_refine_ls_wR_factor_all 0.0932
_refine_ls_wR_factor_obs 0.0835
_reflns_number_observed 3176
_reflns_number_total 4152
_reflns_observed_criterion >2sigma(I)
_cod_data_source_file b001541psup1.cif
_cod_data_source_block sso4
_cod_depositor_comments
;
The following automatic conversions were performed:

'_symmetry_cell_setting' value 'Triclinic' changed to 'triclinic'
according to /home/saulius/struct/CIF-dictionaries/cif_core.dic
dictionary named 'cif_core.dic' version 2.4.2 from 2011-04-26.

Automatic conversion script
Id: cif_fix_values 1891 2012-01-12 08:04:46Z andrius 

The following automatic conversions were performed:

'_refine_ls_weighting_scheme' value 'calc
w=1/[\s^2^(Fo^2^)+(0.0359P)^2^+0.6831P] where P=(Fo^2^+2Fc^2^)/3' was
changed to 'calc'. New tag '_refine_ls_weighting_details' was
created. The value of the new tag was set to
'w=1/[\s^2^(Fo^2^)+(0.0359P)^2^+0.6831P] where P=(Fo^2^+2Fc^2^)/3'.

Automatic conversion script
Id: cif_fix_values 3143 2015-03-26 13:38:13Z robertas 
;
_cod_original_sg_symbol_H-M P-1
_cod_database_code 7213287

loop_
_symmetry_equiv_pos_as_xyz
'x, y, z'
'-x, -y, -z'

loop_
_atom_site_aniso_label
_atom_site_aniso_U_11
_atom_site_aniso_U_22
_atom_site_aniso_U_33
_atom_site_aniso_U_23
_atom_site_aniso_U_13
_atom_site_aniso_U_12
P1 0.0201(3) 0.0174(3) 0.0146(3) -0.0028(2) 0.0010(2) -0.0034(2)
C2 0.0249(13) 0.0194(11) 0.0165(11) -0.0026(9) -0.0009(9) -0.0010(9)
O3 0.0419(10) 0.0182(8) 0.0233(8) -0.0032(6) -0.0001(7) -0.0034(7)
C3 0.0187(11) 0.0222(12) 0.0187(11) -0.0046(9) -0.0011(9) -0.0015(9)
C4 0.0168(11) 0.0201(11) 0.0157(10) -0.0050(8) -0.0001(8) -0.0029(8)
O5 0.0341(9) 0.0233(8) 0.0212(8) -0.0097(6) 0.0018(7) -0.0083(7)
N5 0.0215(10) 0.0176(9) 0.0186(9) -0.0032(7) 0.0023(7) -0.0038(7)
C5 0.0134(11) 0.0228(11) 0.0190(11) -0.0039(9) 0.0012(8) -0.0021(9)
N6 0.0212(10) 0.0232(10) 0.0167(9) -0.0053(7) 0.0014(7) -0.0032(8)
C7 0.0156(11) 0.0233(11) 0.0164(10) -0.0049(9) -0.0006(8) -0.0029(9)
C11 0.0228(12) 0.0223(11) 0.0184(11) -0.0084(9) 0.0003(9) -0.0016(9)
C12 0.0350(15) 0.0254(13) 0.0399(15) -0.0048(11) 0.0071(12) 0.0005(11)
C13 0.036(2) 0.034(2) 0.061(2) -0.0138(13) 0.0052(14) 0.0094(13)
C14 0.0250(14) 0.048(2) 0.046(2) -0.0218(13) 0.0095(12) -0.0019(12)
C15 0.0312(14) 0.043(2) 0.0277(13) -0.0108(11) 0.0062(11) -0.0094(12)
C16 0.0262(13) 0.0275(13) 0.0236(12) -0.0054(10) 0.0034(10) -0.0025(10)
C21 0.0221(12) 0.0167(10) 0.0216(11) -0.0037(8) 0.0039(9) -0.0042(9)
C22 0.0330(14) 0.0260(12) 0.0213(12) -0.0047(10) 0.0002(10) -0.0072(10)
C23 0.0346(14) 0.0300(13) 0.0342(14) -0.0077(11) 0.0046(11) -0.0152(11)
C24 0.0383(15) 0.0204(12) 0.0311(13) -0.0023(10) 0.0088(11) -0.0075(11)
C25 0.040(2) 0.0247(12) 0.0232(13) 0.0008(10) 0.0005(11) -0.0055(11)
C26 0.0288(13) 0.0230(12) 0.0236(12) 0.0002(9) -0.0026(10) -0.0051(10)
C31 0.0212(11) 0.0169(10) 0.0137(10) -0.0012(8) -0.0001(8) -0.0025(9)
C32 0.0178(12) 0.0279(12) 0.0239(12) -0.0076(9) 0.0024(9) -0.0033(9)
C33 0.0200(13) 0.0396(14) 0.0324(13) -0.0153(11) -0.0006(10) -0.0081(11)
C35 0.0201(12) 0.0303(12) 0.0190(11) -0.0084(9) 0.0050(9) -0.0006(10)
C36 0.0282(13) 0.0274(12) 0.0211(12) -0.0103(10) -0.0034(10) -0.0042(10)
C36 0.0175(12) 0.0297(12) 0.0203(11) -0.0058(9) 0.0005(9) -0.0063(9)
C51 0.038(2) 0.0196(12) 0.0294(13) 0.0009(10) 0.0064(12) -0.0038(11)
C71 0.0262(13) 0.0268(12) 0.0176(11) -0.0063(9) -0.0007(10) -0.0080(10)
O71 0.0499(14) 0.0504(14) 0.149(2) -0.067(2) 0.0082(14) -0.0100(11)
O72 0.0283(10) 0.0271(9) 0.0499(11) -0.0125(8) -0.0002(8) 0.0003(7)
C72 0.0353(14) 0.0294(13) 0.0321(13) -0.0121(10) 0.0052(11) -0.0085(11)
C73 0.033(2) 0.037(2) 0.088(3) -0.017(2) 0.002(2) 0.0049(14)

loop_
_atom_site_label
_atom_site_type_symbol
_atom_site_fract_x
_atom_site_fract_y
_atom_site_fract_z
_atom_site_U_iso_or_equiv
_atom_site_thermal_displace_type
_atom_site_occupancy
_atom_site_calc_flag
P1 P 0.21390(6) 0.72605(5) 0.87653(4) 0.01735(14) Uani 1 d
C2 C 0.3455(3) 0.6313(2) 0.9794(2) 0.0206(5) Uani 1 d
H2A H 0.4397(26) 0.6383(20) 0.9449(19) 0.026(6) Uiso 1 d
H2B H 0.3233(25) 0.5492(23) 0.9840(20) 0.030(6) Uiso 1 d
O3 O 0.3447(2) 0.77329(13) 1.10464(13) 0.0280(4) Uani 1 d
C3 C 0.3446(2) 0.6641(2) 1.0985(2) 0.0199(5) Uani 1 d
C4 C 0.3473(2) 0.5640(2) 1.1940(2) 0.0173(4) Uani 1 d
O5 O 0.3190(2) 0.38144(13) 1.11331(12) 0.0251(4) Uani 1 d
N5 N 0.3495(2) 0.3785(2) 1.30736(14) 0.0192(4) Uani 1 d
C5 C 0.3363(2) 0.4368(2) 1.1928(2) 0.0185(4) Uani 1 d
N6 N 0.3671(2) 0.4570(2) 1.38123(14) 0.0202(4) Uani 1 d
C7 C 0.3645(2) 0.5662(2) 1.3131(2) 0.0183(4) Uani 1 d
C11 C 0.0492(2) 0.7715(2) 0.9449(2) 0.0207(5) Uani 1 d
C12 C -0.0283(3) 0.8879(2) 0.9090(2) 0.0342(6) Uani 1 d
H12 H 0.0098(29) 0.9477(24) 0.8510(23) 0.043(8) Uiso 1 d
C13 C -0.1633(3) 0.9165(3) 0.9557(3) 0.0443(7) Uani 1 d
H13 H -0.2178(30) 0.9957(26) 0.9289(23) 0.048(8) Uiso 1 d
C14 C -0.2204(3) 0.8287(3) 1.0363(2) 0.0381(6) Uani 1 d
H14 H -0.3135(31) 0.8491(25) 1.0653(23) 0.046(8) Uiso 1 d
C15 C -0.1430(3) 0.7132(2) 1.0735(2) 0.0333(6) Uani 1 d
H15 H -0.1833(27) 0.6505(24) 1.1338(22) 0.039(7) Uiso 1 d
C16 C -0.0082(3) 0.6843(2) 1.0290(2) 0.0259(5) Uani 1 d
H16 H 0.0522(26) 0.6000(23) 1.0529(20) 0.033(7) Uiso 1 d
C21 C 0.2892(2) 0.8551(2) 0.7924(2) 0.0201(5) Uani 1 d
C22 C 0.3929(3) 0.9104(2) 0.8407(2) 0.0265(5) Uani 1 d
H22 H 0.4215(25) 0.8776(21) 0.9219(21) 0.027(6) Uiso 1 d
C23 C 0.4550(3) 1.0059(2) 0.7719(2) 0.0318(6) Uani 1 d
H23 H 0.5342(29) 1.0414(24) 0.8038(22) 0.043(7) Uiso 1 d
C24 C 0.4160(3) 1.0452(2) 0.6562(2) 0.0301(6) Uani 1 d
H24 H 0.4639(29) 1.1072(25) 0.6062(23) 0.046(8) Uiso 1 d
C25 C 0.3134(3) 0.9909(2) 0.6085(2) 0.0302(6) Uani 1 d
H25 H 0.2853(28) 1.0167(23) 0.5303(24) 0.040(7) Uiso 1 d
C26 C 0.2495(3) 0.8963(2) 0.6757(2) 0.0258(5) Uani 1 d
H26 H 0.1780(25) 0.8557(21) 0.6399(19) 0.029(6) Uiso 1 d
C31 C 0.1718(2) 0.6336(2) 0.7773(2) 0.0176(4) Uani 1 d
C32 C 0.0309(2) 0.6101(2) 0.7597(2) 0.0229(5) Uani 1 d
H32 H -0.0500(25) 0.6418(20) 0.8020(20) 0.026(6) Uiso 1 d
C33 C 0.0070(3) 0.5380(2) 0.6815(2) 0.0291(5) Uani 1 d
H33 H -0.0886(31) 0.5205(24) 0.6707(23) 0.047(8) Uiso 1 d
C35 C 0.2610(2) 0.5152(2) 0.6381(2) 0.0229(5) Uani 1 d
H35 H 0.3336(26) 0.4845(21) 0.5959(20) 0.027(6) Uiso 1 d
C36 C 0.1212(3) 0.4922(2) 0.6207(2) 0.0248(5) Uani 1 d
H36 H 0.1036(25) 0.4458(21) 0.5655(20) 0.028(6) Uiso 1 d
C36 C 0.2870(2) 0.5858(2) 0.7161(2) 0.0221(5) Uani 1 d
H36 H 0.3858(26) 0.6007(21) 0.7288(19) 0.028(6) Uiso 1 d
C51 C 0.3422(3) 0.2500(2) 1.3535(2) 0.0301(6) Uani 1 d
H51A H 0.4325(31) 0.2078(24) 1.3922(23) 0.043(8) Uiso 1 d
H51B H 0.2607(33) 0.2386(26) 1.4073(25) 0.057(9) Uiso 1 d
H51C H 0.3269(30) 0.2100(25) 1.2907(25) 0.049(8) Uiso 1 d
C71 C 0.3843(3) 0.6748(2) 1.3626(2) 0.0229(5) Uani 1 d
H71A H 0.4534(25) 0.7170(20) 1.3208(19) 0.022(6) Uiso 1 d
H71B H 0.4217(25) 0.6480(21) 1.4391(21) 0.027(6) Uiso 1 d
O71 O 0.2543(2) 0.8639(2) 1.3902(2) 0.0762(8) Uani 1 d
O72 O 0.1271(2) 0.72519(15) 1.34620(15) 0.0348(4) Uani 1 d
C72 C 0.2511(3) 0.7654(2) 1.3674(2) 0.0311(6) Uani 1 d
C73 C -0.0044(4) 0.8084(3) 1.3516(4) 0.0531(9) Uani 1 d
H73A H -0.0793(42) 0.7770(35) 1.3220(32) 0.088(13) Uiso 1 d
H73B H -0.0208(40) 0.8121(33) 1.4420(35) 0.094(13) Uiso 1 d
H73C H 0.0071(44) 0.8870(41) 1.3215(36) 0.106(15) Uiso 1 d

loop_
_atom_type_symbol
_atom_type_description
_atom_type_scat_dispersion_real
_atom_type_scat_dispersion_imag
_atom_type_scat_source
C C 0.0033 0.0016 'International Tables Vol C Tables 4.2.6.8 and 6.1.1.4'
H H 0.0000 0.0000 'International Tables Vol C Tables 4.2.6.8 and 6.1.1.4'
N N 0.0061 0.0033 'International Tables Vol C Tables 4.2.6.8 and 6.1.1.4'
O O 0.0106 0.0060 'International Tables Vol C Tables 4.2.6.8 and 6.1.1.4'
P P 0.1023 0.0942 'International Tables Vol C Tables 4.2.6.8 and 6.1.1.4'

loop_
_geom_angle_atom_site_label_1
_geom_angle_atom_site_label_2
_geom_angle_atom_site_label_3
_geom_angle
C11 P1 C21 112.37(10)
C11 P1 C2 111.48(10)
C21 P1 C2 111.33(11)
C11 P1 C31 107.99(10)
C21 P1 C31 106.50(9)
C2 P1 C31 106.81(10)
C3 C2 P1 115.15(15)
O3 C3 C4 125.3(2)
O3 C3 C2 119.0(2)
C4 C3 C2 115.7(2)
C3 C4 C7 127.2(2)
C3 C4 C5 127.9(2)
C7 C4 C5 104.8(2)
C5 N5 N6 113.5(2)
C5 N5 C51 126.2(2)
N6 N5 C51 120.2(2)
O5 C5 N5 122.9(2)
O5 C5 C4 133.1(2)
N5 C5 C4 104.0(2)
C7 N6 N5 104.9(2)
N6 C7 C4 112.8(2)
N6 C7 C71 120.2(2)
C4 C7 C71 127.0(2)
C12 C11 C16 119.8(2)
C12 C11 P1 121.1(2)
C16 C11 P1 118.9(2)
C11 C12 C13 119.9(2)
C14 C13 C12 119.8(3)
C13 C14 C15 120.5(2)
C16 C15 C14 120.1(2)
C15 C16 C11 119.8(2)
C22 C21 C26 119.7(2)
C22 C21 P1 120.6(2)
C26 C21 P1 119.5(2)
C23 C22 C21 119.4(2)
C24 C23 C22 120.4(2)
C25 C24 C23 120.2(2)
C24 C25 C26 120.3(2)
C25 C26 C21 119.9(2)
C32 C31 C36 120.1(2)
C32 C31 P1 122.5(2)
C36 C31 P1 117.4(2)
C33 C32 C31 119.2(2)
C36 C33 C32 120.3(2)
C36 C35 C36 119.8(2)
C33 C36 C35 120.7(2)
C35 C36 C31 119.9(2)
C7 C71 C72 116.7(2)
C72 O72 C73 115.9(2)
O71 C72 O72 122.6(2)
O71 C72 C71 123.6(2)
O72 C72 C71 113.8(2)

loop_
_geom_bond_atom_site_label_1
_geom_bond_atom_site_label_2
_geom_bond_distance
P1 C11 1.786(2)
P1 C21 1.795(2)
P1 C2 1.799(2)
P1 C31 1.799(2)
C2 C3 1.531(3)
O3 C3 1.242(2)
C3 C4 1.413(3)
C4 C7 1.426(3)
C4 C5 1.446(3)
O5 C5 1.255(2)
N5 C5 1.374(3)
N5 N6 1.390(2)
N5 C51 1.439(3)
N6 C7 1.314(3)
C7 C71 1.491(3)
C11 C12 1.387(3)
C11 C16 1.395(3)
C12 C13 1.389(4)
C13 C14 1.376(4)
C14 C15 1.381(4)
C15 C16 1.377(3)
C21 C22 1.397(3)
C21 C26 1.397(3)
C22 C23 1.389(3)
C23 C24 1.383(3)
C24 C25 1.379(3)
C25 C26 1.382(3)
C31 C32 1.392(3)
C31 C36 1.396(3)
C32 C33 1.388(3)
C33 C36 1.379(3)
C35 C36 1.379(3)
C35 C36 1.379(3)
C71 C72 1.500(3)
O71 C72 1.195(3)
O72 C72 1.333(3)
O72 C73 1.443(3)
